data_7029951
loop_
_publ_author_name
'Marshall, Paul'
'Jenkins, Robert L.'
'Clegg, William'
'Harrington, Ross W.'
'Callear, Samantha K.'
'Coles, Simon J.'
'Fallis, Ian A.'
'Dervisi, Athanasia'

_publ_section_title
;
 Chiral Ag(I) and Pt(II) complexes of ditopic NHC ligands: synthesis,
 structural and spectroscopic properties.
;
_journal_issue 41
_journal_name_full 'Dalton transactions (Cambridge, England : 2003)'
_journal_page_first 12839
_journal_page_last 12846
_journal_paper_doi 10.1039/c2dt31740k
_journal_volume 41
_journal_year 2012
_chemical_absolute_configuration ad
_chemical_formula_moiety 'C18 H28 N4 O2 2+,2 I -'
_chemical_formula_sum 'C18 H28 I2 N4 O2'
_chemical_formula_weight 586.24
_chemical_name_systematic
;
?
;
_space_group_IT_number 19
_symmetry_cell_setting orthorhombic
_symmetry_space_group_name_Hall 'P 2ac 2ab'
_symmetry_space_group_name_H-M 'P 21 21 21'
_atom_sites_solution_hydrogens geom
_atom_sites_solution_primary direct
_atom_sites_solution_secondary difmap
_audit_creation_method SHELXL-97
_cell_angle_alpha 90.00
_cell_angle_beta 90.00
_cell_angle_gamma 90.00
_cell_formula_units_Z 4
_cell_length_a 8.9301(2)
_cell_length_b 10.8793(2)
_cell_length_c 23.2605(4)
_cell_measurement_reflns_used 12375
_cell_measurement_temperature 120(2)
_cell_measurement_theta_max 27.48
_cell_measurement_theta_min 2.91
_cell_volume 2259.83(8)
_computing_cell_refinement 'DENZO (Otwinowski & Minor, 1997) & COLLECT (Hooft, R.W.W., 1998)'
_computing_data_collection 'COLLECT (Hooft, R.W.W., 1998)'
_computing_data_reduction 'DENZO (Otwinowski & Minor, 1997) & COLLECT (Hooft, R.W.W., 1998)'
_computing_structure_refinement SHELXL97
_computing_structure_solution SHELXS97
_diffrn_ambient_temperature 120(2)
_diffrn_detector_area_resol_mean 9.091
_diffrn_measured_fraction_theta_full 0.998
_diffrn_measured_fraction_theta_max 0.998
_diffrn_measurement_device_type 'Bruker-Nonius Roper CCD diffractometer'
_diffrn_measurement_method '\f & \w scans'
_diffrn_radiation_monochromator graphite
_diffrn_radiation_source 'Bruker-Nonius FR591 rotating anode'
_diffrn_radiation_type MoK\a
_diffrn_radiation_wavelength 0.71073
_diffrn_reflns_av_R_equivalents 0.0479
_diffrn_reflns_av_sigmaI/netI 0.0518
_diffrn_reflns_limit_h_max 10
_diffrn_reflns_limit_h_min -11
_diffrn_reflns_limit_k_max 12
_diffrn_reflns_limit_k_min -14
_diffrn_reflns_limit_l_max 30
_diffrn_reflns_limit_l_min -25
_diffrn_reflns_number 19225
_diffrn_reflns_theta_full 27.48
_diffrn_reflns_theta_max 27.48
_diffrn_reflns_theta_min 2.95
_exptl_absorpt_coefficient_mu 2.802
_exptl_absorpt_correction_T_max 0.679
_exptl_absorpt_correction_T_min 0.379
_exptl_absorpt_correction_type multi-scan
_exptl_absorpt_process_details 'SADABS 2007/2 (Sheldrick, G.M., 2007)'
_exptl_crystal_colour colourless
_exptl_crystal_density_diffrn 1.723
_exptl_crystal_density_method 'not measured'
_exptl_crystal_description block
_exptl_crystal_F_000 1144
_exptl_crystal_size_max 0.43
_exptl_crystal_size_mid 0.35
_exptl_crystal_size_min 0.15
_refine_diff_density_max 1.061
_refine_diff_density_min -0.846
_refine_diff_density_rms 0.132
_refine_ls_abs_structure_details 'Flack H D (1983), Acta Cryst. A39, 876-881'
_refine_ls_abs_structure_Flack -0.01(2)
_refine_ls_extinction_method none
_refine_ls_goodness_of_fit_ref 1.045
_refine_ls_hydrogen_treatment constr
_refine_ls_matrix_type full
_refine_ls_number_parameters 239
_refine_ls_number_reflns 5180
_refine_ls_number_restraints 0
_refine_ls_restrained_S_all 1.045
_refine_ls_R_factor_all 0.0374
_refine_ls_R_factor_gt 0.0313
_refine_ls_shift/su_max 0.001
_refine_ls_shift/su_mean 0.000
_refine_ls_structure_factor_coef Fsqd
_refine_ls_weighting_details 'calc w=1/[\s^2^(Fo^2^)+(0.0272P)^2^+1.0155P] where P=(Fo^2^+2Fc^2^)/3'
_refine_ls_weighting_scheme calc
_refine_ls_wR_factor_gt 0.0689
_refine_ls_wR_factor_ref 0.0723
_reflns_number_gt 4674
_reflns_number_total 5180
_reflns_threshold_expression I>2\s(I)
_cod_data_source_file c2dt31740k.txt
_cod_data_source_block 2009src0239
_cod_database_code 7029951

loop_
_symmetry_equiv_pos_as_xyz
'x, y, z'
'-x+1/2, -y, z+1/2'
'-x, y+1/2, -z+1/2'
'x+1/2, -y+1/2, -z'

loop_
_atom_site_label
_atom_site_type_symbol
_atom_site_fract_x
_atom_site_fract_y
_atom_site_fract_z
_atom_site_U_iso_or_equiv
_atom_site_adp_type
_atom_site_occupancy
_atom_site_symmetry_multiplicity
_atom_site_calc_flag
_atom_site_refinement_flags
N1 N 0.3799(4) 0.9869(3) 0.21892(15) 0.0175(8) Uani 1 1 d .
C2 C 0.3074(5) 0.9088(4) 0.18471(17) 0.0192(9) Uani 1 1 d .
H2 H 0.3386 0.8848 0.1473 0.023 Uiso 1 1 calc R
N3 N 0.1832(4) 0.8694(3) 0.21138(14) 0.0147(7) Uani 1 1 d .
C4 C 0.1765(5) 0.9271(4) 0.26436(18) 0.0205(10) Uani 1 1 d .
H4 H 0.1007 0.9169 0.2926 0.025 Uiso 1 1 calc R
C5 C 0.2968(5) 1.0000(4) 0.26835(18) 0.0212(9) Uani 1 1 d .
H5 H 0.3207 1.0518 0.2999 0.025 Uiso 1 1 calc R
C6 C 0.5241(5) 1.0459(4) 0.2045(2) 0.0282(11) Uani 1 1 d .
H6 H 0.5414 1.0371 0.1622 0.034 Uiso 1 1 calc R
C7 C 0.6500(5) 0.9817(5) 0.2359(2) 0.0393(14) Uani 1 1 d .
H7A H 0.6339 0.9883 0.2775 0.059 Uiso 1 1 calc R
H7B H 0.7456 1.0203 0.2258 0.059 Uiso 1 1 calc R
H7C H 0.6521 0.8948 0.2248 0.059 Uiso 1 1 calc R
C8 C 0.5163(6) 1.1830(4) 0.2189(2) 0.0339(12) Uani 1 1 d .
H8A H 0.4247 1.2182 0.2025 0.051 Uiso 1 1 calc R
H8B H 0.6038 1.2250 0.2027 0.051 Uiso 1 1 calc R
H8C H 0.5155 1.1937 0.2607 0.051 Uiso 1 1 calc R
C9 C 0.0701(4) 0.7824(3) 0.19014(16) 0.0146(8) Uani 1 1 d .
H9 H 0.0131 0.7457 0.2229 0.018 Uiso 1 1 calc R
C10 C 0.1435(4) 0.6810(3) 0.15390(17) 0.0137(8) Uani 1 1 d .
H10 H 0.2485 0.6640 0.1666 0.016 Uiso 1 1 calc R
O11 O 0.0362(3) 0.8307(2) 0.09167(12) 0.0200(7) Uani 1 1 d .
C12 C -0.0365(4) 0.8417(4) 0.14734(18) 0.0180(9) Uani 1 1 d .
H12A H -0.1342 0.7986 0.1472 0.022 Uiso 1 1 calc R
H12B H -0.0534 0.9291 0.1571 0.022 Uiso 1 1 calc R
C13 C -0.0241(4) 0.5578(4) 0.10125(19) 0.0179(9) Uani 1 1 d .
H13A H -0.1237 0.5976 0.1024 0.022 Uiso 1 1 calc R
H13B H -0.0371 0.4697 0.0919 0.022 Uiso 1 1 calc R
O14 O 0.0524(3) 0.5723(2) 0.15527(11) 0.0172(6) Uani 1 1 d .
C15 C 0.1376(4) 0.7290(3) 0.09201(17) 0.0129(8) Uani 1 1 d .
H15 H 0.2392 0.7540 0.0782 0.015 Uiso 1 1 calc R
C16 C 0.0769(4) 0.6203(3) 0.05738(16) 0.0137(8) Uani 1 1 d .
H16 H 0.0189 0.6487 0.0231 0.016 Uiso 1 1 calc R
N17 N 0.2035(3) 0.5397(3) 0.04041(13) 0.0136(7) Uani 1 1 d .
C18 C 0.2618(4) 0.4492(4) 0.07172(17) 0.0148(8) Uani 1 1 d .
H18 H 0.2272 0.4243 0.1085 0.018 Uiso 1 1 calc R
N19 N 0.3760(4) 0.3992(3) 0.04352(15) 0.0181(8) Uani 1 1 d .
C20 C 0.3910(5) 0.4621(4) -0.00854(19) 0.0246(10) Uani 1 1 d .
H20 H 0.4638 0.4467 -0.0375 0.030 Uiso 1 1 calc R
C21 C 0.2827(5) 0.5490(4) -0.01013(17) 0.0189(9) Uani 1 1 d .
H21 H 0.2648 0.6057 -0.0404 0.023 Uiso 1 1 calc R
C22 C 0.4695(5) 0.2977(4) 0.0658(2) 0.0267(10) Uani 1 1 d .
H22 H 0.4260 0.2708 0.1033 0.032 Uiso 1 1 calc R
C23 C 0.4674(8) 0.1901(5) 0.0260(3) 0.0602(19) Uani 1 1 d .
H23A H 0.3645 0.1603 0.0218 0.090 Uiso 1 1 calc R
H23B H 0.5303 0.1244 0.0418 0.090 Uiso 1 1 calc R
H23C H 0.5062 0.2149 -0.0116 0.090 Uiso 1 1 calc R
C24 C 0.6283(6) 0.3448(6) 0.0773(3) 0.0541(18) Uani 1 1 d .
H24A H 0.6709 0.3775 0.0416 0.081 Uiso 1 1 calc R
H24B H 0.6907 0.2770 0.0912 0.081 Uiso 1 1 calc R
H24C H 0.6249 0.4099 0.1063 0.081 Uiso 1 1 calc R
I1 I 0.56467(3) 0.71043(2) 0.100494(11) 0.01982(8) Uani 1 1 d .
I2 I -0.07227(3) 0.69460(2) 0.351234(12) 0.02396(8) Uani 1 1 d .

loop_
_atom_site_aniso_label
_atom_site_aniso_U_11
_atom_site_aniso_U_22
_atom_site_aniso_U_33
_atom_site_aniso_U_23
_atom_site_aniso_U_13
_atom_site_aniso_U_12
N1 0.0189(18) 0.0178(18) 0.0158(18) -0.0051(15) 0.0028(14) -0.0037(15)
C2 0.024(2) 0.022(2) 0.012(2) -0.0048(17) 0.0015(18) -0.0023(19)
N3 0.0150(17) 0.0142(17) 0.0148(17) -0.0045(14) -0.0021(15) -0.0013(14)
C4 0.027(2) 0.025(2) 0.010(2) -0.0074(18) 0.0048(19) 0.001(2)
C5 0.028(2) 0.018(2) 0.017(2) -0.0034(18) 0.0038(19) -0.002(2)
C6 0.027(2) 0.040(3) 0.018(2) -0.008(2) 0.0058(19) -0.022(2)
C7 0.017(2) 0.040(3) 0.061(4) -0.022(3) 0.004(2) -0.007(2)
C8 0.043(3) 0.028(3) 0.030(3) 0.007(2) -0.008(2) -0.019(2)
C9 0.0122(17) 0.0161(18) 0.0155(18) -0.0013(15) -0.0022(17) 0.000(2)
C10 0.0139(18) 0.0126(19) 0.0144(19) -0.0003(16) 0.0018(16) -0.0030(16)
O11 0.0246(16) 0.0140(14) 0.0213(15) 0.0008(12) -0.0050(13) 0.0068(12)
C12 0.017(2) 0.0174(19) 0.020(2) -0.0053(17) 0.0004(18) 0.0020(16)
C13 0.0122(19) 0.017(2) 0.024(2) -0.0023(18) 0.0010(18) -0.0001(16)
O14 0.0252(15) 0.0134(13) 0.0131(14) -0.0025(11) 0.0020(14) -0.0070(13)
C15 0.0101(17) 0.0105(19) 0.018(2) -0.0003(16) 0.0016(16) -0.0007(15)
C16 0.0106(18) 0.0142(18) 0.0164(19) -0.0017(15) -0.0035(18) 0.0041(18)
N17 0.0121(16) 0.0181(17) 0.0107(16) -0.0031(14) 0.0013(14) -0.0001(14)
C18 0.0120(19) 0.017(2) 0.016(2) 0.0007(16) 0.0019(16) -0.0002(17)
N19 0.0184(17) 0.0167(18) 0.0190(19) -0.0023(15) 0.0011(15) 0.0062(15)
C20 0.026(2) 0.033(3) 0.015(2) -0.0045(19) 0.0059(18) 0.005(2)
C21 0.020(2) 0.025(2) 0.012(2) -0.0001(18) -0.0005(17) 0.0002(19)
C22 0.028(2) 0.030(3) 0.022(2) 0.000(2) 0.0001(19) 0.013(2)
C23 0.092(5) 0.025(3) 0.064(4) -0.012(3) -0.029(4) 0.029(3)
C24 0.029(3) 0.045(4) 0.088(5) 0.013(3) -0.014(3) 0.010(3)
I1 0.01221(12) 0.02702(15) 0.02021(14) 0.00251(11) -0.00032(12) -0.00065(13)
I2 0.03353(16) 0.01678(13) 0.02158(14) -0.00092(11) 0.00047(14) 0.00039(14)

loop_
_atom_type_symbol
_atom_type_description
_atom_type_scat_dispersion_real
_atom_type_scat_dispersion_imag
_atom_type_scat_source
C C 0.0033 0.0016 'International Tables Vol C Tables 4.2.6.8 and 6.1.1.4'
H H 0.0000 0.0000 'International Tables Vol C Tables 4.2.6.8 and 6.1.1.4'
N N 0.0061 0.0033 'International Tables Vol C Tables 4.2.6.8 and 6.1.1.4'
O O 0.0106 0.0060 'International Tables Vol C Tables 4.2.6.8 and 6.1.1.4'
I I -0.4742 1.8119 'International Tables Vol C Tables 4.2.6.8 and 6.1.1.4'

loop_
_geom_angle_atom_site_label_1
_geom_angle_atom_site_label_2
_geom_angle_atom_site_label_3
_geom_angle
C2 N1 C5 107.6(3)
C2 N1 C6 124.4(4)
C5 N1 C6 128.0(4)
N1 C2 H2 125.4
N1 C2 N3 109.3(4)
H2 C2 N3 125.4
C2 N3 C4 107.6(3)
C2 N3 C9 128.2(3)
C4 N3 C9 124.2(3)
N3 C4 H4 126.4
N3 C4 C5 107.2(4)
H4 C4 C5 126.4
N1 C5 C4 108.3(4)
N1 C5 H5 125.9
C4 C5 H5 125.9
N1 C6 H6 108.4
N1 C6 C7 109.7(4)
N1 C6 C8 109.5(4)
H6 C6 C7 108.4
H6 C6 C8 108.4
C7 C6 C8 112.3(4)
C6 C7 H7A 109.5
C6 C7 H7B 109.5
C6 C7 H7C 109.5
H7A C7 H7B 109.5
H7A C7 H7C 109.5
H7B C7 H7C 109.5
C6 C8 H8A 109.5
C6 C8 H8B 109.5
C6 C8 H8C 109.5
H8A C8 H8B 109.5
H8A C8 H8C 109.5
H8B C8 H8C 109.5
N3 C9 H9 110.5
N3 C9 C10 110.7(3)
N3 C9 C12 112.1(3)
H9 C9 C10 110.5
H9 C9 C12 110.5
C10 C9 C12 102.3(3)
C9 C10 H10 111.8
C9 C10 O14 109.7(3)
C9 C10 C15 104.9(3)
H10 C10 O14 111.8
H10 C10 C15 111.8
O14 C10 C15 106.4(3)
C12 O11 C15 110.0(3)
C9 C12 O11 105.6(3)
C9 C12 H12A 110.6
C9 C12 H12B 110.6
O11 C12 H12A 110.6
O11 C12 H12B 110.6
H12A C12 H12B 108.8
H13A C13 H13B 108.9
H13A C13 O14 110.8
H13A C13 C16 110.8
H13B C13 O14 110.8
H13B C13 C16 110.8
O14 C13 C16 104.8(3)
C10 O14 C13 109.9(3)
C10 C15 O11 106.9(3)
C10 C15 H15 111.3
C10 C15 C16 104.1(3)
O11 C15 H15 111.3
O11 C15 C16 111.8(3)
H15 C15 C16 111.3
C13 C16 C15 101.7(3)
C13 C16 H16 111.4
C13 C16 N17 111.4(3)
C15 C16 H16 111.4
C15 C16 N17 109.1(3)
H16 C16 N17 111.4
C16 N17 C18 126.2(3)
C16 N17 C21 125.2(3)
C18 N17 C21 108.7(3)
N17 C18 H18 125.3
N17 C18 N19 109.5(3)
H18 C18 N19 125.3
C18 N19 C20 107.5(3)
C18 N19 C22 124.5(4)
C20 N19 C22 128.0(4)
N19 C20 H20 126.3
N19 C20 C21 107.3(4)
H20 C20 C21 126.3
N17 C21 C20 107.1(4)
N17 C21 H21 126.5
C20 C21 H21 126.5
N19 C22 H22 107.8
N19 C22 C23 111.2(4)
N19 C22 C24 109.6(4)
H22 C22 C23 107.8
H22 C22 C24 107.8
C23 C22 C24 112.4(5)
C22 C23 H23A 109.5
C22 C23 H23B 109.5
C22 C23 H23C 109.5
H23A C23 H23B 109.5
H23A C23 H23C 109.5
H23B C23 H23C 109.5
C22 C24 H24A 109.5
C22 C24 H24B 109.5
C22 C24 H24C 109.5
H24A C24 H24B 109.5
H24A C24 H24C 109.5
H24B C24 H24C 109.5

loop_
_geom_bond_atom_site_label_1
_geom_bond_atom_site_label_2
_geom_bond_distance
N1 C2 1.333(5)
N1 C5 1.376(5)
N1 C6 1.478(5)
C2 H2 0.950
C2 N3 1.341(5)
N3 C4 1.384(5)
N3 C9 1.470(5)
C4 H4 0.950
C4 C5 1.338(6)
C5 H5 0.950
C6 H6 1.000
C6 C7 1.512(7)
C6 C8 1.530(7)
C7 H7A 0.980
C7 H7B 0.980
C7 H7C 0.980
C8 H8A 0.980
C8 H8B 0.980
C8 H8C 0.980
C9 H9 1.000
C9 C10 1.535(5)
C9 C12 1.521(5)
C10 H10 1.000
C10 O14 1.436(4)
C10 C15 1.532(5)
O11 C12 1.454(5)
O11 C15 1.430(4)
C12 H12A 0.990
C12 H12B 0.990
C13 H13A 0.990
C13 H13B 0.990
C13 O14 1.439(5)
C13 C16 1.523(5)
C15 H15 1.000
C15 C16 1.529(5)
C16 H16 1.000
C16 N17 1.484(5)
N17 C18 1.331(5)
N17 C21 1.376(5)
C18 H18 0.950
C18 N19 1.329(5)
N19 C20 1.397(6)
N19 C22 1.478(5)
C20 H20 0.950
C20 C21 1.353(6)
C21 H21 0.950
C22 H22 1.000
C22 C23 1.492(7)
C22 C24 1.531(7)
C23 H23A 0.980
C23 H23B 0.980
C23 H23C 0.980
C24 H24A 0.980
C24 H24B 0.980
C24 H24C 0.980
